data_4501279
loop_
_publ_author_name
'Bhuyan, Jagannath'
'Sarkar, Sabyasachi'

_publ_section_title
;
 Self-Assembly of Magnesium and Zinc Trimethoxyphenylporphyrin Polymer as
 Nanospheres and Nanorods
;
_journal_issue 12
_journal_name_full 'Crystal Growth &amp; Design'
_journal_page_first 5410
_journal_paper_doi 10.1021/cg2010002
_journal_volume 11
_journal_year 2011
_chemical_formula_moiety 'C56 H52 N4 O12 Zn'
_chemical_formula_sum 'C56 H52 N4 O12 Zn'
_chemical_formula_weight 1038.41
_chemical_name_systematic
;
 ?
;
_space_group_IT_number 15
_symmetry_cell_setting monoclinic
_symmetry_space_group_name_Hall '-C 2yc'
_symmetry_space_group_name_H-M 'C 1 2/c 1'
_atom_sites_solution_hydrogens geom
_atom_sites_solution_primary direct
_atom_sites_solution_secondary difmap
_audit_creation_method SHELXL-97
_cell_angle_alpha 90.000(5)
_cell_angle_beta 108.842(5)
_cell_angle_gamma 90.000(5)
_cell_formula_units_Z 4
_cell_length_a 15.417(5)
_cell_length_b 25.356(5)
_cell_length_c 14.384(5)
_cell_measurement_temperature 100(2)
_cell_volume 5322(3)
_computing_cell_refinement 'SAINT (Bruker, 2002)'
_computing_data_collection 'SMART (Bruker, 2002)'
_computing_data_reduction 'SAINT (Bruker, 2002)'
_computing_molecular_graphics 'Diamond 3.1e, Ortep'
_computing_structure_refinement 'SHELXL-97 (Sheldrick, 1997)'
_computing_structure_solution SIR-97
_diffrn_ambient_temperature 100(2)
_diffrn_measured_fraction_theta_full 0.997
_diffrn_measured_fraction_theta_max 0.997
_diffrn_measurement_device_type 'CCD Area Detector'
_diffrn_measurement_method 'Omega Scans'
_diffrn_radiation_monochromator graphite
_diffrn_radiation_source 'fine-focus sealed tube'
_diffrn_radiation_type MoK\a
_diffrn_radiation_wavelength 0.71069
_diffrn_reflns_av_R_equivalents 0.0578
_diffrn_reflns_av_sigmaI/netI 0.0663
_diffrn_reflns_limit_h_max 19
_diffrn_reflns_limit_h_min -18
_diffrn_reflns_limit_k_max 31
_diffrn_reflns_limit_k_min -31
_diffrn_reflns_limit_l_max 9
_diffrn_reflns_limit_l_min -17
_diffrn_reflns_number 14638
_diffrn_reflns_theta_full 26.00
_diffrn_reflns_theta_max 26.00
_diffrn_reflns_theta_min 2.20
_exptl_absorpt_coefficient_mu 0.527
_exptl_absorpt_correction_T_max 0.974
_exptl_absorpt_correction_T_min 0.963
_exptl_absorpt_correction_type empirical
_exptl_absorpt_process_details 'SADABS (Bruker, 2002)'
_exptl_crystal_colour 'dark pink'
_exptl_crystal_density_diffrn 1.296
_exptl_crystal_density_method 'not measured'
_exptl_crystal_description Needle
_exptl_crystal_F_000 2168
_exptl_crystal_size_max 0.1
_exptl_crystal_size_mid 0.06
_exptl_crystal_size_min 0.05
_platon_squeeze_details
;
SQUEEZE used to remove what appeared to be disordered dichloromethane molecule.  This disorder could not be satisfactorily modeled.
;
_refine_diff_density_max 1.048
_refine_diff_density_min -0.444
_refine_diff_density_rms 0.099
_refine_ls_extinction_method none
_refine_ls_goodness_of_fit_ref 1.069
_refine_ls_hydrogen_treatment constr
_refine_ls_matrix_type full
_refine_ls_number_parameters 331
_refine_ls_number_reflns 5221
_refine_ls_number_restraints 0
_refine_ls_restrained_S_all 1.069
_refine_ls_R_factor_all 0.0672
_refine_ls_R_factor_gt 0.0532
_refine_ls_shift/su_max 0.000
_refine_ls_shift/su_mean 0.000
_refine_ls_structure_factor_coef Fsqd
_refine_ls_weighting_details 'calc w=1/[\s^2^(Fo^2^)+(0.0840P)^2^+1.8368P] where P=(Fo^2^+2Fc^2^)/3'
_refine_ls_weighting_scheme calc
_refine_ls_wR_factor_gt 0.1402
_refine_ls_wR_factor_ref 0.1510
_reflns_number_gt 4091
_reflns_number_total 5221
_reflns_threshold_expression >2sigma(I)
_cod_data_source_file cg2010002_si_002.cif
_cod_data_source_block 31jula_sqz
_cod_depositor_comments
;
The following automatic conversions were performed:

'_symmetry_cell_setting' value 'Monoclinic' changed to 'monoclinic'
according to /home/saulius/struct/CIF-dictionaries/cif_core.dic
dictionary named 'cif_core.dic' version 2.4.1 from
2010-06-29.

'_exptl_absorpt_correction_type' value 'Empirical'
changed to 'empirical' according to
/home/saulius/struct/CIF-dictionaries/cif_core.dic dictionary named
'cif_core.dic' version 2.4.1 from 2010-06-29.

Automatic conversion script
Id: cif_fix_values 1715 2011-07-08 13:25:40Z adriana 
;
_cod_original_sg_symbol_H-M 'C 2/c'
_cod_database_code 4501279

loop_
_symmetry_equiv_pos_as_xyz
'x, y, z'
'-x, y, -z+1/2'
'x+1/2, y+1/2, z'
'-x+1/2, y+1/2, -z+1/2'
'-x, -y, -z'
'x, -y, z-1/2'
'-x+1/2, -y+1/2, -z'
'x+1/2, -y+1/2, z-1/2'

loop_
_atom_site_label
_atom_site_type_symbol
_atom_site_fract_x
_atom_site_fract_y
_atom_site_fract_z
_atom_site_U_iso_or_equiv
_atom_site_adp_type
_atom_site_occupancy
_atom_site_symmetry_multiplicity
_atom_site_calc_flag
_atom_site_refinement_flags
Zn1 Zn 0.2500 0.2500 0.5000 0.01841(16) Uani 1 2 d S
O1 O 0.77614(14) 0.18141(8) 0.55386(15) 0.0318(5) Uani 1 1 d .
O2 O 0.87210(13) 0.22496(9) 0.72393(14) 0.0318(5) Uani 1 1 d .
O3 O 0.78078(12) 0.27383(7) 0.84349(13) 0.0253(4) Uani 1 1 d .
O4 O 0.27057(16) -0.00651(8) 0.82410(15) 0.0367(5) Uani 1 1 d .
O5 O 0.18952(15) -0.08494(7) 0.69677(15) 0.0327(5) Uani 1 1 d .
O6 O 0.12622(14) -0.06791(7) 0.50505(14) 0.0273(5) Uani 1 1 d .
N1 N 0.35735(14) 0.30219(8) 0.52855(16) 0.0193(5) Uani 1 1 d .
N2 N 0.33881(15) 0.19084(8) 0.56362(16) 0.0193(5) Uani 1 1 d .
C1 C 0.35322(18) 0.35369(10) 0.49789(19) 0.0199(6) Uani 1 1 d .
C2 C 0.44501(18) 0.37397(10) 0.5185(2) 0.0232(6) Uani 1 1 d .
H2 H 0.4607 0.4080 0.5057 0.028 Uiso 1 1 calc R
C3 C 0.50377(18) 0.33481(10) 0.5597(2) 0.0228(6) Uani 1 1 d .
H3 H 0.5674 0.3366 0.5807 0.027 Uiso 1 1 calc R
C4 C 0.44904(17) 0.28949(10) 0.56503(19) 0.0191(5) Uani 1 1 d .
C5 C 0.48482(18) 0.23930(10) 0.5966(2) 0.0195(6) Uani 1 1 d .
C6 C 0.43264(17) 0.19355(10) 0.59514(19) 0.0197(6) Uani 1 1 d .
C7 C 0.47062(18) 0.14213(10) 0.6271(2) 0.0230(6) Uani 1 1 d .
H7 H 0.5325 0.1334 0.6513 0.028 Uiso 1 1 calc R
C8 C 0.39898(18) 0.10903(10) 0.6151(2) 0.0227(6) Uani 1 1 d .
H8 H 0.4025 0.0732 0.6298 0.027 Uiso 1 1 calc R
C9 C 0.31665(18) 0.13932(10) 0.57553(19) 0.0197(6) Uani 1 1 d .
C10 C 0.22762(18) 0.11876(9) 0.55131(19) 0.0195(6) Uani 1 1 d .
C11 C 0.58727(17) 0.23371(10) 0.6332(2) 0.0192(6) Uani 1 1 d .
C12 C 0.63114(18) 0.20865(10) 0.5743(2) 0.0224(6) Uani 1 1 d .
H12 H 0.5969 0.1944 0.5140 0.027 Uiso 1 1 calc R
C13 C 0.72643(19) 0.20502(10) 0.6061(2) 0.0239(6) Uani 1 1 d .
C14 C 0.77809(18) 0.22649(11) 0.6973(2) 0.0242(6) Uani 1 1 d .
C15 C 0.73256(19) 0.25150(9) 0.7537(2) 0.0209(6) Uani 1 1 d .
C16 C 0.63768(18) 0.25491(9) 0.7225(2) 0.0198(6) Uani 1 1 d .
H16 H 0.6082 0.2714 0.7616 0.024 Uiso 1 1 calc R
C17 C 0.21775(18) 0.06464(10) 0.5881(2) 0.0208(6) Uani 1 1 d .
C18 C 0.24910(19) 0.05549(10) 0.6892(2) 0.0241(6) Uani 1 1 d .
H22 H 0.2759 0.0828 0.7321 0.029 Uiso 1 1 calc R
C19 C 0.24049(19) 0.00614(10) 0.7261(2) 0.0258(6) Uani 1 1 d .
C20 C 0.19718(19) -0.03470(10) 0.6625(2) 0.0241(6) Uani 1 1 d .
C21 C 0.16593(18) -0.02559(10) 0.5623(2) 0.0211(6) Uani 1 1 d .
C22 C 0.17684(18) 0.02386(10) 0.52493(19) 0.0210(6) Uani 1 1 d .
H18 H 0.1566 0.0295 0.4574 0.025 Uiso 1 1 calc R
C23 C 0.7266(2) 0.16359(12) 0.4581(2) 0.0307(7) Uani 1 1 d .
H23A H 0.7681 0.1479 0.4288 0.046 Uiso 1 1 calc R
H23B H 0.6960 0.1929 0.4189 0.046 Uiso 1 1 calc R
H23C H 0.6821 0.1379 0.4618 0.046 Uiso 1 1 calc R
C24 C 0.9146(2) 0.19199(13) 0.8062(2) 0.0362(7) Uani 1 1 d .
H24A H 0.9799 0.1930 0.8206 0.054 Uiso 1 1 calc R
H24B H 0.8933 0.1564 0.7913 0.054 Uiso 1 1 calc R
H24C H 0.8993 0.2043 0.8621 0.054 Uiso 1 1 calc R
C25 C 0.8357(2) 0.31844(12) 0.8374(2) 0.0411(8) Uani 1 1 d .
H25A H 0.8665 0.3316 0.9022 0.062 Uiso 1 1 calc R
H25B H 0.7971 0.3455 0.7987 0.062 Uiso 1 1 calc R
H25C H 0.8802 0.3080 0.8072 0.062 Uiso 1 1 calc R
C26 C 0.3254(3) 0.03152(15) 0.8910(2) 0.0537(10) Uani 1 1 d .
H28A H 0.3419 0.0180 0.9568 0.081 Uiso 1 1 calc R
H28B H 0.2913 0.0636 0.8865 0.081 Uiso 1 1 calc R
H28C H 0.3800 0.0385 0.8746 0.081 Uiso 1 1 calc R
C27 C 0.1304(3) -0.08925(13) 0.7553(3) 0.0492(10) Uani 1 1 d .
H27A H 0.1293 -0.1252 0.7760 0.074 Uiso 1 1 calc R
H27B H 0.0696 -0.0786 0.7172 0.074 Uiso 1 1 calc R
H27C H 0.1526 -0.0669 0.8119 0.074 Uiso 1 1 calc R
C28 C 0.0855(2) -0.05953(12) 0.4026(2) 0.0387(8) Uani 1 1 d .
H26A H 0.0603 -0.0921 0.3714 0.058 Uiso 1 1 calc R
H26B H 0.1312 -0.0470 0.3756 0.058 Uiso 1 1 calc R
H26C H 0.0376 -0.0338 0.3915 0.058 Uiso 1 1 calc R

loop_
_atom_site_aniso_label
_atom_site_aniso_U_11
_atom_site_aniso_U_22
_atom_site_aniso_U_33
_atom_site_aniso_U_23
_atom_site_aniso_U_13
_atom_site_aniso_U_12
Zn1 0.0158(2) 0.0155(2) 0.0217(3) 0.00132(16) 0.00297(18) -0.00116(15)
O1 0.0262(11) 0.0475(12) 0.0238(11) 0.0015(9) 0.0108(9) 0.0110(9)
O2 0.0165(10) 0.0520(13) 0.0250(11) 0.0135(9) 0.0043(8) 0.0047(9)
O3 0.0224(10) 0.0300(10) 0.0204(10) 0.0016(8) 0.0024(8) -0.0070(8)
O4 0.0525(14) 0.0316(11) 0.0209(11) 0.0027(9) 0.0048(10) -0.0147(10)
O5 0.0493(14) 0.0205(10) 0.0305(12) 0.0049(8) 0.0159(10) -0.0041(9)
O6 0.0372(12) 0.0200(9) 0.0255(11) -0.0038(8) 0.0112(9) -0.0069(8)
N1 0.0190(11) 0.0173(10) 0.0203(12) 0.0008(9) 0.0048(9) -0.0033(9)
N2 0.0183(11) 0.0198(10) 0.0178(11) -0.0005(9) 0.0033(9) -0.0020(9)
C1 0.0218(14) 0.0176(12) 0.0211(14) 0.0001(10) 0.0079(11) -0.0026(10)
C2 0.0229(14) 0.0180(12) 0.0283(15) -0.0022(11) 0.0076(12) -0.0050(11)
C3 0.0203(14) 0.0240(13) 0.0236(15) -0.0012(11) 0.0064(12) -0.0039(11)
C4 0.0175(13) 0.0221(13) 0.0169(13) -0.0014(10) 0.0044(11) -0.0024(10)
C5 0.0184(13) 0.0238(13) 0.0157(13) -0.0013(10) 0.0047(11) -0.0010(10)
C6 0.0180(13) 0.0234(13) 0.0153(13) -0.0006(10) 0.0022(11) -0.0008(10)
C7 0.0184(13) 0.0230(13) 0.0253(15) 0.0025(11) 0.0039(11) 0.0039(11)
C8 0.0237(14) 0.0185(12) 0.0254(15) 0.0047(11) 0.0071(12) 0.0017(11)
C9 0.0236(14) 0.0175(12) 0.0173(13) 0.0001(10) 0.0056(11) -0.0014(10)
C10 0.0233(14) 0.0178(12) 0.0166(13) -0.0011(10) 0.0056(11) 0.0010(10)
C11 0.0160(13) 0.0179(12) 0.0220(14) 0.0036(10) 0.0038(11) 0.0004(10)
C12 0.0220(14) 0.0234(13) 0.0206(14) 0.0007(11) 0.0050(11) -0.0002(11)
C13 0.0253(15) 0.0263(14) 0.0228(15) 0.0034(11) 0.0114(12) 0.0030(11)
C14 0.0180(14) 0.0280(14) 0.0257(15) 0.0066(12) 0.0058(12) 0.0004(11)
C15 0.0196(14) 0.0220(13) 0.0190(14) 0.0017(10) 0.0034(11) -0.0026(10)
C16 0.0202(13) 0.0202(13) 0.0200(14) 0.0013(10) 0.0079(11) 0.0006(10)
C17 0.0180(13) 0.0192(12) 0.0249(15) 0.0011(11) 0.0068(11) -0.0001(10)
C18 0.0266(15) 0.0199(13) 0.0252(15) -0.0020(11) 0.0075(12) -0.0059(11)
C19 0.0290(16) 0.0235(14) 0.0230(15) 0.0026(11) 0.0060(13) -0.0019(12)
C20 0.0300(15) 0.0154(12) 0.0296(16) 0.0025(11) 0.0135(13) -0.0016(11)
C21 0.0205(14) 0.0194(12) 0.0244(15) -0.0025(11) 0.0085(11) -0.0019(10)
C22 0.0224(14) 0.0218(13) 0.0172(13) 0.0050(10) 0.0041(11) -0.0003(11)
C23 0.0364(17) 0.0347(16) 0.0248(16) -0.0003(13) 0.0152(14) 0.0060(13)
C24 0.0244(16) 0.056(2) 0.0279(17) 0.0117(14) 0.0075(13) 0.0123(14)
C25 0.046(2) 0.0410(18) 0.0308(18) 0.0040(14) 0.0046(15) -0.0168(15)
C26 0.065(3) 0.061(2) 0.0266(19) 0.0003(17) 0.0036(17) -0.029(2)
C27 0.083(3) 0.0347(17) 0.044(2) -0.0101(15) 0.040(2) -0.0262(18)
C28 0.054(2) 0.0328(16) 0.0280(17) -0.0071(13) 0.0119(16) -0.0215(15)

loop_
_atom_type_symbol
_atom_type_description
_atom_type_scat_dispersion_real
_atom_type_scat_dispersion_imag
_atom_type_scat_source
Zn Zn 0.2839 1.4301 'International Tables Vol C Tables 4.2.6.8 and 6.1.1.4'
O O 0.0106 0.0060 'International Tables Vol C Tables 4.2.6.8 and 6.1.1.4'
N N 0.0061 0.0033 'International Tables Vol C Tables 4.2.6.8 and 6.1.1.4'
C C 0.0033 0.0016 'International Tables Vol C Tables 4.2.6.8 and 6.1.1.4'
H H 0.0000 0.0000 'International Tables Vol C Tables 4.2.6.8 and 6.1.1.4'

loop_
_geom_angle_atom_site_label_1
_geom_angle_atom_site_label_2
_geom_angle_atom_site_label_3
_geom_angle
_geom_angle_site_symmetry_1
_geom_angle_site_symmetry_3
N2 Zn1 N2 180.000(1) . 7_556
N2 Zn1 N1 89.81(9) . 7_556
N2 Zn1 N1 90.19(9) 7_556 7_556
N2 Zn1 N1 90.19(9) . .
N2 Zn1 N1 89.81(9) 7_556 .
N1 Zn1 N1 180.00(8) 7_556 .
C13 O1 C23 116.8(2) . .
C14 O2 C24 114.2(2) . .
C15 O3 C25 114.5(2) . .
C19 O4 C26 117.6(2) . .
C20 O5 C27 115.1(2) . .
C21 O6 C28 117.9(2) . .
C1 N1 C4 106.3(2) . .
C1 N1 Zn1 126.70(17) . .
C4 N1 Zn1 125.94(16) . .
C6 N2 C9 106.5(2) . .
C6 N2 Zn1 126.57(16) . .
C9 N2 Zn1 126.68(17) . .
N1 C1 C10 125.2(2) . 7_556
N1 C1 C2 109.4(2) . .
C10 C1 C2 125.3(2) 7_556 .
C3 C2 C1 107.7(2) . .
C3 C2 H2 126.2 . .
C1 C2 H2 126.2 . .
C2 C3 C4 106.8(2) . .
C2 C3 H3 126.6 . .
C4 C3 H3 126.6 . .
N1 C4 C5 125.7(2) . .
N1 C4 C3 109.8(2) . .
C5 C4 C3 124.4(2) . .
C4 C5 C6 125.4(2) . .
C4 C5 C11 117.3(2) . .
C6 C5 C11 117.3(2) . .
N2 C6 C5 125.7(2) . .
N2 C6 C7 109.7(2) . .
C5 C6 C7 124.7(2) . .
C8 C7 C6 106.8(2) . .
C8 C7 H7 126.6 . .
C6 C7 H7 126.6 . .
C7 C8 C9 107.4(2) . .
C7 C8 H8 126.3 . .
C9 C8 H8 126.3 . .
N2 C9 C10 125.8(2) . .
N2 C9 C8 109.5(2) . .
C10 C9 C8 124.7(2) . .
C9 C10 C1 125.3(2) . 7_556
C9 C10 C17 117.1(2) . .
C1 C10 C17 117.3(2) 7_556 .
C16 C11 C12 120.4(2) . .
C16 C11 C5 120.1(2) . .
C12 C11 C5 119.5(2) . .
C13 C12 C11 119.8(2) . .
C13 C12 H12 120.1 . .
C11 C12 H12 120.1 . .
O1 C13 C12 124.4(3) . .
O1 C13 C14 115.6(2) . .
C12 C13 C14 120.0(2) . .
O2 C14 C15 122.5(3) . .
O2 C14 C13 118.5(2) . .
C15 C14 C13 118.8(2) . .
O3 C15 C14 120.8(2) . .
O3 C15 C16 117.9(2) . .
C14 C15 C16 121.3(3) . .
C11 C16 C15 119.7(2) . .
C11 C16 H16 120.1 . .
C15 C16 H16 120.1 . .
C22 C17 C18 119.3(2) . .
C22 C17 C10 122.0(2) . .
C18 C17 C10 118.7(2) . .
C19 C18 C17 120.4(2) . .
C19 C18 H22 119.8 . .
C17 C18 H22 119.8 . .
O4 C19 C18 124.3(2) . .
O4 C19 C20 115.5(2) . .
C18 C19 C20 120.3(3) . .
C21 C20 O5 118.9(2) . .
C21 C20 C19 119.3(2) . .
O5 C20 C19 121.7(3) . .
O6 C21 C20 115.7(2) . .
O6 C21 C22 123.9(2) . .
C20 C21 C22 120.4(2) . .
C17 C22 C21 120.2(2) . .
C17 C22 H18 119.9 . .
C21 C22 H18 119.9 . .
O1 C23 H23A 109.5 . .
O1 C23 H23B 109.5 . .
H23A C23 H23B 109.5 . .
O1 C23 H23C 109.5 . .
H23A C23 H23C 109.5 . .
H23B C23 H23C 109.5 . .
O2 C24 H24A 109.5 . .
O2 C24 H24B 109.5 . .
H24A C24 H24B 109.5 . .
O2 C24 H24C 109.5 . .
H24A C24 H24C 109.5 . .
H24B C24 H24C 109.5 . .
O3 C25 H25A 109.5 . .
O3 C25 H25B 109.5 . .
H25A C25 H25B 109.5 . .
O3 C25 H25C 109.5 . .
H25A C25 H25C 109.5 . .
H25B C25 H25C 109.5 . .
O4 C26 H28A 109.5 . .
O4 C26 H28B 109.5 . .
H28A C26 H28B 109.5 . .
O4 C26 H28C 109.5 . .
H28A C26 H28C 109.5 . .
H28B C26 H28C 109.5 . .
O5 C27 H27A 109.5 . .
O5 C27 H27B 109.5 . .
H27A C27 H27B 109.5 . .
O5 C27 H27C 109.5 . .
H27A C27 H27C 109.5 . .
H27B C27 H27C 109.5 . .
O6 C28 H26A 109.5 . .
O6 C28 H26B 109.5 . .
H26A C28 H26B 109.5 . .
O6 C28 H26C 109.5 . .
H26A C28 H26C 109.5 . .
H26B C28 H26C 109.5 . .

loop_
_geom_bond_atom_site_label_1
_geom_bond_atom_site_label_2
_geom_bond_distance
_geom_bond_site_symmetry_2
Zn1 N2 2.038(2) .
Zn1 N2 2.038(2) 7_556
Zn1 N1 2.054(2) 7_556
Zn1 N1 2.054(2) .
O1 C13 1.372(3) .
O1 C23 1.416(4) .
O2 C14 1.375(3) .
O2 C24 1.424(3) .
O3 C15 1.386(3) .
O3 C25 1.432(3) .
O4 C19 1.372(3) .
O4 C26 1.430(4) .
O5 C20 1.384(3) .
O5 C27 1.430(4) .
O6 C21 1.371(3) .
O6 C28 1.419(4) .
N1 C1 1.373(3) .
N1 C4 1.378(3) .
N2 C6 1.371(3) .
N2 C9 1.375(3) .
C1 C10 1.404(4) 7_556
C1 C2 1.443(4) .
C2 C3 1.346(4) .
C2 H2 0.9300 .
C3 C4 1.442(4) .
C3 H3 0.9300 .
C4 C5 1.403(3) .
C5 C6 1.408(4) .
C5 C11 1.502(4) .
C6 C7 1.442(4) .
C7 C8 1.353(4) .
C7 H7 0.9300 .
C8 C9 1.435(4) .
C8 H8 0.9300 .
C9 C10 1.403(4) .
C10 C1 1.404(4) 7_556
C10 C17 1.496(3) .
C11 C16 1.378(4) .
C11 C12 1.396(4) .
C12 C13 1.394(4) .
C12 H12 0.9300 .
C13 C14 1.406(4) .
C14 C15 1.386(4) .
C15 C16 1.387(4) .
C16 H16 0.9300 .
C17 C22 1.386(4) .
C17 C18 1.397(4) .
C18 C19 1.382(4) .
C18 H22 0.9300 .
C19 C20 1.400(4) .
C20 C21 1.383(4) .
C21 C22 1.396(4) .
C22 H18 0.9300 .
C23 H23A 0.9600 .
C23 H23B 0.9600 .
C23 H23C 0.9600 .
C24 H24A 0.9600 .
C24 H24B 0.9600 .
C24 H24C 0.9600 .
C25 H25A 0.9600 .
C25 H25B 0.9600 .
C25 H25C 0.9600 .
C26 H28A 0.9600 .
C26 H28B 0.9600 .
C26 H28C 0.9600 .
C27 H27A 0.9600 .
C27 H27B 0.9600 .
C27 H27C 0.9600 .
C28 H26A 0.9600 .
C28 H26B 0.9600 .
C28 H26C 0.9600 .

loop_
_platon_squeeze_void_nr
_platon_squeeze_void_average_x
_platon_squeeze_void_average_y
_platon_squeeze_void_average_z
_platon_squeeze_void_volume
_platon_squeeze_void_count_electrons
_platon_squeeze_void_content
1 0.000 0.576 0.250 199 28 ' '
2 0.500 0.924 -0.250 197 27 ' '
3 0.500 0.079 0.250 192 28 ' '
4 1.000 0.421 -0.250 190 27 ' '
